data_7220200
loop_
_publ_author_name
'Tber, Z.'
'Hiebel, M.-A.'
'Allouchi, H.'
'El Hakmaoui, A.'
'Akssira, M.'
'Guillaumet, G.'
'Berteina-Raboin, S.'

_publ_section_title
;
 Metal free direct formation of various substituted
 pyrido[2&#x2032;,1&#x2032;:2,3]imidazo[4,5-c]isoquinolin-5-amines and
 their further functionalization
;
_journal_issue 44
_journal_name_full 'RSC Adv.'
_journal_page_first 35201
_journal_paper_doi 10.1039/C5RA03703D
_journal_volume 5
_journal_year 2015
_chemical_formula_sum 'C23 H14 F3 N4 O'
_chemical_formula_weight 419.38
_chemical_name_systematic
;
 ?
;
_space_group_IT_number 15
_symmetry_cell_setting monoclinic
_symmetry_Int_Tables_number 15
_symmetry_space_group_name_Hall '-C 2yc'
_symmetry_space_group_name_H-M 'C 1 2/c 1'
_atom_sites_solution_hydrogens mixed
_audit_creation_date 2015-02-02T14:37:36-00:00
_audit_creation_method 'WinGX routine CIF_UPDATE'
_audit_update_record
;
2015-02-02 deposited with the CCDC.
2015-04-08 downloaded from the CCDC.
;
_cell_angle_alpha 90
_cell_angle_beta 91.73(2)
_cell_angle_gamma 90
_cell_formula_units_Z 8
_cell_length_a 43.065(3)
_cell_length_b 5.4072(11)
_cell_length_c 17.347(8)
_cell_measurement_reflns_used 0
_cell_measurement_temperature 296(2)
_cell_measurement_theta_max 0
_cell_measurement_theta_min 0
_cell_measurement_wavelength 0.71073
_cell_volume 4038(2)
_computing_cell_refinement 'Dirax/lsq (Duisenberg & Schreurs, 1989-2000)'
_computing_data_collection 'Collect (Bruker AXS BV, 1997-2004)'
_computing_data_reduction 'EvalCCD (Duisenberg & Schreurs 1990-2000)'
_computing_molecular_graphics 'Ortep for Windows (Farrugia, 2012)'
_computing_publication_material 'WinGX publication routines (Farrugia, 2012)'
_computing_structure_refinement 'SHELXL-2014 (Sheldrick, 2014)'
_computing_structure_solution 'SHELXS-2014 (Sheldrick, 2014)'
_diffrn_ambient_temperature 296(2)
_diffrn_detector 'CCD plate'
_diffrn_detector_area_resol_mean 9
_diffrn_measured_fraction_theta_full 0.997
_diffrn_measured_fraction_theta_max 0.997
_diffrn_measurement_device '95mm CCD camera on \k-goniostat'
_diffrn_measurement_device_type KappaCCD
_diffrn_measurement_method 'CCD rotation images, thick slices'
_diffrn_orient_matrix_UB_11 0.01
_diffrn_orient_matrix_UB_12 0
_diffrn_orient_matrix_UB_13 0
_diffrn_orient_matrix_UB_21 0
_diffrn_orient_matrix_UB_22 0.01
_diffrn_orient_matrix_UB_23 0
_diffrn_orient_matrix_UB_31 0
_diffrn_orient_matrix_UB_32 0
_diffrn_orient_matrix_UB_33 0.01
_diffrn_radiation_monochromator 'graded mirror'
_diffrn_radiation_probe x-ray
_diffrn_radiation_type MoK\a
_diffrn_radiation_wavelength 0.71073
_diffrn_reflns_av_R_equivalents 0.1316
_diffrn_reflns_Laue_measured_fraction_full 0.997
_diffrn_reflns_Laue_measured_fraction_max 0.997
_diffrn_reflns_limit_h_max 53
_diffrn_reflns_limit_h_min -53
_diffrn_reflns_limit_k_max 6
_diffrn_reflns_limit_k_min -6
_diffrn_reflns_limit_l_max 21
_diffrn_reflns_limit_l_min 0
_diffrn_reflns_number 7600
_diffrn_reflns_point_group_measured_fraction_full 0.997
_diffrn_reflns_point_group_measured_fraction_max 0.997
_diffrn_reflns_reduction_process
;
        Scaled and merged with Sortav
        R.H. Blessing, (1987) Cryst. Rev. 1, 3-58
        R.H. Blessing, (1989) J. Appl. Cryst. 22, 396-397
;
_diffrn_reflns_theta_full 25.242
_diffrn_reflns_theta_max 26.37
_diffrn_reflns_theta_min 2.349
_diffrn_source 'Enraf Nonius FR590'
_exptl_absorpt_coefficient_mu 0.107
_exptl_absorpt_correction_type none
_exptl_crystal_colour white
_exptl_crystal_density_diffrn 1.38
_exptl_crystal_density_method 'not measured'
_exptl_crystal_description plate
_exptl_crystal_F_000 1720
_exptl_crystal_size_max 0.2
_exptl_crystal_size_mid 0.15
_exptl_crystal_size_min 0.03
_refine_diff_density_max 0.921
_refine_diff_density_min -0.746
_refine_diff_density_rms 0.109
_refine_ls_extinction_method none
_refine_ls_goodness_of_fit_ref 1.221
_refine_ls_hydrogen_treatment constr
_refine_ls_matrix_type full
_refine_ls_number_constraints 0
_refine_ls_number_parameters 246
_refine_ls_number_reflns 4120
_refine_ls_number_restraints 15
_refine_ls_restrained_S_all 1.282
_refine_ls_R_factor_all 0.3147
_refine_ls_R_factor_gt 0.1407
_refine_ls_shift/su_max 0
_refine_ls_shift/su_mean 0
_refine_ls_structure_factor_coef Fsqd
_refine_ls_weighting_details 'w=1/[\s^2^(Fo^2^)+(0.2000P)^2^] where P=(Fo^2^+2Fc^2^)/3'
_refine_ls_weighting_scheme calc
_refine_ls_wR_factor_gt 0.3764
_refine_ls_wR_factor_ref 0.4492
_reflns_number_gt 1387
_reflns_number_total 4120
_reflns_threshold_expression 'I > 2\s(I)'
_cod_data_source_file c5ra03703d2.cif
_cod_data_source_block shelx
_cod_original_sg_symbol_H-M 'C 2/c'
_cod_database_code 7220200
_shelx_estimated_absorpt_t_min 0.979
_shelx_estimated_absorpt_t_max 0.997

loop_
_symmetry_equiv_pos_as_xyz
'x, y, z'
'-x, y, -z+1/2'
'x+1/2, y+1/2, z'
'-x+1/2, y+1/2, -z+1/2'
'-x, -y, -z'
'x, -y, z-1/2'
'-x+1/2, -y+1/2, -z'
'x+1/2, -y+1/2, z-1/2'

loop_
_atom_site_label
_atom_site_type_symbol
_atom_site_fract_x
_atom_site_fract_y
_atom_site_fract_z
_atom_site_U_iso_or_equiv
_atom_site_adp_type
_atom_site_occupancy
_atom_site_calc_flag
N1 N 0.12581(13) 0.3676(11) 0.0286(3) 0.0585(18) Uani 1 d
H1 H 0.1407 0.2808 0.0109 0.07 Uiso 1 calc
N2 N 0.11522(13) 0.6997(11) 0.1055(3) 0.0516(16) Uani 1 d
N3 N 0.10798(14) 1.0311(12) 0.1982(3) 0.0555(17) Uani 1 d
N4 N 0.15105(14) 0.9908(13) 0.2709(4) 0.0595(17) Uani 1 d
C4 C 0.16357(16) 0.4759(14) 0.1295(4) 0.0520(19) Uani 1 d
C6 C 0.13471(16) 0.5239(13) 0.0887(4) 0.0475(18) Uani 1 d
C7 C 0.12442(16) 0.8381(14) 0.1675(4) 0.0490(19) Uani 1 d
C8 C 0.17194(16) 0.6288(13) 0.1930(4) 0.051(2) Uani 1 d
C9 C 0.15043(16) 0.8136(14) 0.2125(4) 0.050(2) Uani 1 d
C10 C 0.09730(15) 0.3261(13) -0.0079(4) 0.0447(18) Uani 1 d
C11 C 0.12522(17) 1.1202(15) 0.2604(4) 0.0514(19) Uani 1 d
C12 C 0.04347(17) 0.4168(15) -0.0369(4) 0.061(2) Uani 1 d
H12 H 0.0265 0.5213 -0.0311 0.073 Uiso 1 calc
C13 C 0.07894(19) 1.1230(15) 0.1741(5) 0.064(2) Uani 1 d
H13 H 0.0677 1.0538 0.133 0.077 Uiso 1 calc
C14 C 0.20004(17) 0.5787(16) 0.2336(5) 0.066(2) Uani 1 d
H14 H 0.2052 0.6759 0.2763 0.079 Uiso 1 calc
C15 C 0.03977(18) 0.2059(15) -0.0822(4) 0.059(2) Uani 1 d
C17 C 0.09354(18) 0.1136(14) -0.0512(4) 0.059(2) Uani 1 d
H17 H 0.1101 0.0046 -0.0549 0.071 Uiso 1 calc
C18 C 0.06609(18) 0.0596(15) -0.0885(4) 0.062(2) Uani 1 d
H18 H 0.0649 -0.0809 -0.1194 0.075 Uiso 1 calc
C19 C 0.07130(17) 0.4766(14) -0.0002(4) 0.060(2) Uani 1 d
H19 H 0.0727 0.6185 0.03 0.072 Uiso 1 calc
C20 C 0.18443(18) 0.2862(15) 0.1089(5) 0.063(2) Uani 1 d
H20 H 0.1798 0.1844 0.067 0.075 Uiso 1 calc
C21 C 0.0681(2) 1.3195(16) 0.2144(5) 0.076(3) Uani 1 d
H21 H 0.0487 1.3858 0.2014 0.091 Uiso 1 calc
C22 C 0.1141(2) 1.3214(17) 0.2980(5) 0.065(2) Uani 1 d
H22 H 0.1258 1.3879 0.3389 0.078 Uiso 1 calc
C23 C 0.21227(18) 0.2527(18) 0.1526(5) 0.078(3) Uani 1 d
H23 H 0.2258 0.1273 0.1388 0.094 Uiso 1 calc
C24 C 0.21991(19) 0.3984(17) 0.2142(5) 0.077(3) Uani 1 d
H24 H 0.2384 0.374 0.2423 0.093 Uiso 1 calc
C25 C 0.0867(2) 1.4269(15) 0.2778(5) 0.071(2) Uani 1 d
H28 H 0.0798 1.5657 0.3038 0.086 Uiso 1 calc
C27 C 0.01009(9) 0.1502(9) -0.1205(3) 0.087(3) Uani 1 d
F1A F -0.00387(13) 0.3398(10) -0.1462(3) 0.148(2) Uani 0.5 d
F1B F 0.00287(14) 0.3244(11) -0.1715(3) 0.148(2) Uani 0.5 d
F2A F -0.01326(8) 0.1782(13) -0.0758(3) 0.148(2) Uani 0.5 d
F2B F -0.01069(11) 0.0667(13) -0.0694(3) 0.148(2) Uani 0.5 d
F3A F 0.00900(12) -0.0688(10) -0.1527(3) 0.148(2) Uani 0.5 d
F3B F 0.01256(10) -0.0125(12) -0.1762(3) 0.148(2) Uani 0.5 d
O1 O 0.17144(13) 0.9628(12) 0.4284(2) 0.111(3) Uani 1 d
H1A H 0.1617 0.9466 0.3759 0.133 Uiso 1 d
C1A C 0.18390(16) 1.2104(12) 0.4436(3) 0.141(7) Uiso 0.6 d
C1B C 0.20209(14) 0.8763(14) 0.4361(3) 0.28(3) Uiso 0.4 d
C2 C 0.21525(14) 1.1339(17) 0.4306(3) 0.283(11) Uiso 1 d

loop_
_atom_site_aniso_label
_atom_site_aniso_U_11
_atom_site_aniso_U_22
_atom_site_aniso_U_33
_atom_site_aniso_U_23
_atom_site_aniso_U_13
_atom_site_aniso_U_12
N1 0.043(4) 0.065(4) 0.067(4) 0.000(4) 0.005(3) 0.017(3)
N2 0.045(4) 0.052(4) 0.057(4) 0.002(3) -0.011(3) -0.002(3)
N3 0.046(4) 0.064(4) 0.057(4) -0.003(3) 0.002(3) 0.000(3)
N4 0.043(4) 0.074(4) 0.061(4) -0.006(4) 0.001(3) -0.009(4)
C4 0.042(4) 0.062(5) 0.053(5) 0.006(4) 0.009(4) -0.009(4)
C6 0.043(4) 0.046(4) 0.054(5) -0.006(4) -0.005(4) 0.000(4)
C7 0.039(4) 0.060(5) 0.048(4) 0.005(4) -0.001(4) 0.000(4)
C8 0.038(4) 0.055(5) 0.059(5) 0.011(4) -0.011(4) -0.009(4)
C9 0.040(4) 0.056(5) 0.053(5) 0.004(4) 0.000(4) -0.014(4)
C10 0.037(4) 0.055(5) 0.042(4) 0.003(4) -0.003(3) -0.005(4)
C11 0.042(5) 0.066(5) 0.047(5) -0.004(4) 0.006(4) -0.017(4)
C12 0.041(4) 0.076(6) 0.066(5) -0.012(5) -0.013(4) 0.008(4)
C13 0.056(5) 0.074(6) 0.062(5) 0.010(5) 0.003(4) 0.011(5)
C14 0.040(5) 0.086(6) 0.072(6) -0.005(5) 0.000(4) -0.012(5)
C15 0.067(6) 0.061(5) 0.050(5) 0.000(4) 0.002(4) 0.017(4)
C17 0.056(5) 0.066(5) 0.055(5) -0.009(4) 0.001(4) 0.018(4)
C18 0.054(5) 0.067(5) 0.065(5) -0.018(4) -0.004(4) -0.003(4)
C19 0.061(5) 0.051(4) 0.068(5) -0.025(4) -0.014(4) 0.011(4)
C20 0.052(5) 0.064(5) 0.072(5) -0.008(5) 0.007(4) 0.002(4)
C21 0.065(6) 0.075(6) 0.090(7) 0.009(6) 0.025(5) 0.019(5)
C22 0.065(6) 0.073(6) 0.059(5) -0.005(5) 0.014(5) -0.009(5)
C23 0.040(5) 0.094(7) 0.101(7) 0.007(6) -0.004(5) 0.018(4)
C24 0.043(5) 0.103(7) 0.085(7) -0.017(6) -0.012(5) 0.013(5)
C25 0.086(7) 0.060(5) 0.068(6) -0.008(5) 0.022(5) 0.004(5)
C27 0.052(6) 0.129(9) 0.080(7) -0.007(6) -0.017(5) 0.030(6)
F1A 0.101(3) 0.165(5) 0.174(5) -0.036(3) -0.064(3) 0.013(3)
F1B 0.101(3) 0.165(5) 0.174(5) -0.036(3) -0.064(3) 0.013(3)
F2A 0.101(3) 0.165(5) 0.174(5) -0.036(3) -0.064(3) 0.013(3)
F2B 0.101(3) 0.165(5) 0.174(5) -0.036(3) -0.064(3) 0.013(3)
F3A 0.101(3) 0.165(5) 0.174(5) -0.036(3) -0.064(3) 0.013(3)
F3B 0.101(3) 0.165(5) 0.174(5) -0.036(3) -0.064(3) 0.013(3)
O1 0.087(5) 0.166(6) 0.078(4) 0.023(4) -0.023(4) -0.047(4)

loop_
_atom_type_symbol
_atom_type_description
_atom_type_scat_dispersion_real
_atom_type_scat_dispersion_imag
_atom_type_scat_source
C C 0.0033 0.0016 'International Tables Vol C Tables 4.2.6.8 and 6.1.1.4'
H H 0 0 'International Tables Vol C Tables 4.2.6.8 and 6.1.1.4'
N N 0.0061 0.0033 'International Tables Vol C Tables 4.2.6.8 and 6.1.1.4'
F F 0.0171 0.0103 'International Tables Vol C Tables 4.2.6.8 and 6.1.1.4'
O O 0.0106 0.006 'International Tables Vol C Tables 4.2.6.8 and 6.1.1.4'

loop_
_geom_angle_atom_site_label_1
_geom_angle_atom_site_label_2
_geom_angle_atom_site_label_3
_geom_angle
C10 N1 C6 131.7(6)
C10 N1 H1 114.2
C6 N1 H1 114.2
C6 N2 C7 113.8(6)
C7 N3 C11 107.2(6)
C7 N3 C13 128.3(6)
C11 N3 C13 124.4(7)
C11 N4 C9 105.4(6)
C8 C4 C20 118.1(7)
C8 C4 C6 118.3(7)
C20 C4 C6 123.6(7)
N2 C6 N1 116.5(6)
N2 C6 C4 125.0(7)
N1 C6 C4 118.4(7)
C9 C7 N2 128.3(7)
C9 C7 N3 106.1(7)
N2 C7 N3 125.6(6)
C14 C8 C9 125.2(7)
C14 C8 C4 118.2(7)
C9 C8 C4 116.6(6)
C7 C9 N4 110.5(7)
C7 C9 C8 118.0(7)
N4 C9 C8 131.5(6)
C17 C10 N1 118.2(6)
C17 C10 C19 117.2(6)
N1 C10 C19 124.4(6)
N4 C11 C22 131.5(7)
N4 C11 N3 110.7(7)
C22 C11 N3 117.7(7)
C19 C12 C15 122.4(7)
C19 C12 H12 118.8
C15 C12 H12 118.8
C21 C13 N3 116.3(8)
C21 C13 H13 121.9
N3 C13 H13 121.9
C24 C14 C8 123.9(8)
C24 C14 H14 118.1
C8 C14 H14 118.1
C18 C15 C12 115.6(7)
C18 C15 C27 123.7(7)
C12 C15 C27 120.8(6)
C18 C17 C10 121.6(7)
C18 C17 H17 119.2
C10 C17 H17 119.2
C17 C18 C15 122.6(7)
C17 C18 H18 118.7
C15 C18 H18 118.7
C12 C19 C10 120.5(7)
C12 C19 H19 119.7
C10 C19 H19 119.7
C23 C20 C4 119.6(8)
C23 C20 H20 120.2
C4 C20 H20 120.2
C13 C21 C25 120.4(8)
C13 C21 H21 119.8
C25 C21 H21 119.8
C25 C22 C11 122.1(8)
C25 C22 H22 119
C11 C22 H22 119
C24 C23 C20 121.9(8)
C24 C23 H23 119
C20 C23 H23 119
C14 C24 C23 118.4(8)
C14 C24 H24 120.8
C23 C24 H24 120.8
C22 C25 C21 118.9(8)
C22 C25 H28 120.5
C21 C25 H28 120.5
F1A C27 F2A 75.3
F1A C27 F3A 125
F2A C27 F3A 110
F1A C27 F3B 109.4
F2A C27 F3B 126.8
F3A C27 F3B 23.5
F1A C27 F1B 24
F2A C27 F1B 98.4
F3A C27 F1B 110.7
F3B C27 F1B 90.4
F1A C27 F2B 100.6
F2A C27 F2B 27
F3A C27 F2B 87.8
F3B C27 F2B 109.1
F1B C27 F2B 121.9
F1A C27 C15 113.3(4)
F2A C27 C15 112.9(4)
F3A C27 C15 113.7(4)
F3B C27 C15 112.7(4)
F1B C27 C15 110.1(4)
F2B C27 C15 111.0(4)
F1B F1A C27 84.2
F1B F1A F2A 134.9
C27 F1A F2A 53.3
F1A F1B C27 71.8
F2B F2A C27 81.7
F2B F2A F1A 129.1
C27 F2A F1A 51.3
F2A F2B C27 71.3
F3B F3A C27 78.6
F3A F3B C27 77.8
C1B O1 C1A 87.1
C1B O1 H1A 115.4
C1A O1 H1A 112.8
C2 C1A O1 92.9
C2 C1A C1B 49.4
O1 C1A C1B 45.2
O1 C1B C2 92.3
O1 C1B C1A 47.7
C2 C1B C1A 46.4
C1A C2 C1B 84.2

loop_
_geom_bond_atom_site_label_1
_geom_bond_atom_site_label_2
_geom_bond_distance
N1 C10 1.383(8)
N1 C6 1.387(8)
N1 H1 0.86
N2 C6 1.307(8)
N2 C7 1.359(8)
N3 C7 1.377(9)
N3 C11 1.378(8)
N3 C13 1.398(9)
N4 C11 1.322(9)
N4 C9 1.394(9)
C4 C8 1.415(10)
C4 C20 1.416(10)
C4 C6 1.435(10)
C7 C9 1.352(9)
C8 C14 1.408(10)
C8 C9 1.411(10)
C10 C17 1.379(9)
C10 C19 1.394(9)
C11 C22 1.363(10)
C12 C19 1.379(10)
C12 C15 1.392(10)
C12 H12 0.93
C13 C21 1.362(11)
C13 H13 0.93
C14 C24 1.347(10)
C14 H14 0.93
C15 C18 1.389(10)
C15 C27 1.454(8)
C17 C18 1.362(10)
C17 H17 0.93
C18 H18 0.93
C19 H19 0.93
C20 C23 1.410(10)
C20 H20 0.93
C21 C25 1.463(11)
C21 H21 0.93
C22 C25 1.347(11)
C22 H22 0.93
C23 C24 1.361(11)
C23 H23 0.93
C24 H24 0.93
C25 H28 0.93
C27 F1A 1.2629
C27 F2A 1.2974
C27 F3A 1.3094
C27 F3B 1.3133
C27 F1B 1.3231
C27 F2B 1.3558
F1A F1B 0.5409
F1A F2A 1.5645
F2A F2B 0.6225
F3A F3B 0.535
O1 C1B 1.4027
O1 C1A 1.4633
O1 H1A 0.9957
C1A C2 1.4361
C1A C1B 1.9745
C1B C2 1.5077
